data_1539031
loop_
_publ_author_name
'Popova, S.V.'
'Fomicheva, L.N.'

_publ_section_title
;
 Synthesis of tungsten germanides at high pressure
;
_journal_name_full
;
Inorganic Materials (USSR) (see: Izv.Akad.Nauk, Neorg.Mater.)
;
_journal_page_first 533
_journal_page_last 535
_journal_volume 14
_journal_year 1978
_chemical_formula_sum 'Ge2 W'
_space_group_IT_number 139
_symmetry_space_group_name_Hall '-I 4 2'
_symmetry_space_group_name_H-M 'I 4/m m m'
_cell_angle_alpha 90
_cell_angle_beta 90
_cell_angle_gamma 90
_cell_formula_units_Z 2
_cell_length_a 3.32
_cell_length_b 3.32
_cell_length_c 8.92
_cell_volume 98.320
_citation_journal_id_ASTM INOMAF
_cod_data_source_file Popova_INOMAF_1978_73.cif
_cod_data_source_block Ge2W1
_cod_original_cell_volume 98.3198
_cod_original_formula_sum 'Ge2 W1'
_cod_database_code 1539031

loop_
_symmetry_equiv_pos_as_xyz
x,y,z
-y,x,z
-x,-y,z
y,-x,z
x,-y,-z
y,x,-z
-x,y,-z
-y,-x,-z
-x,-y,-z
y,-x,-z
x,y,-z
-y,x,-z
-x,y,z
-y,-x,z
x,-y,z
y,x,z
x+1/2,y+1/2,z+1/2
-y+1/2,x+1/2,z+1/2
-x+1/2,-y+1/2,z+1/2
y+1/2,-x+1/2,z+1/2
x+1/2,-y+1/2,-z+1/2
y+1/2,x+1/2,-z+1/2
-x+1/2,y+1/2,-z+1/2
-y+1/2,-x+1/2,-z+1/2
-x+1/2,-y+1/2,-z+1/2
y+1/2,-x+1/2,-z+1/2
x+1/2,y+1/2,-z+1/2
-y+1/2,x+1/2,-z+1/2
-x+1/2,y+1/2,z+1/2
-y+1/2,-x+1/2,z+1/2
x+1/2,-y+1/2,z+1/2
y+1/2,x+1/2,z+1/2

loop_
_atom_site_label
_atom_site_type_symbol
_atom_site_fract_x
_atom_site_fract_y
_atom_site_fract_z
_atom_site_occupancy
_atom_site_U_iso_or_equiv
W1 W 0 0 0 1 0.0
Ge1 Ge 0 0 0.333 1 0.0
